data_8101220
loop_
_publ_author_name
'Barh\'acs, L\'aszl\'o'
'Czaun, Mikl\'os'
'Speier, Edit'
'Speier, G\'abor'
'Noll, Bruce C.'
'Pierpont, Cortlandt G.'

_publ_section_title
;
Crystal structure of dichloro(phenanthroline)pyridinecopper(II) pyridine 
solvate, CuCl~2~(C~12~H~8~N~2~)(C~5~H~5~N) &#x00B7; C~5~H~5~N
;
_journal_issue 1
_journal_name_full 'Zeitschrift f\"ur Kristallographie - New Crystal Structures'
_journal_page_first 193
_journal_page_last 194
_journal_volume 215
_journal_year 2000
_chemical_formula_structural '[Cu Cl2(C12 H8 N2)(C5 H5 N) . C5 H5 N]'
_chemical_formula_sum 'C22 H18 Cl2 Cu N4'
_chemical_formula_weight 472.84
_space_group_IT_number 14
_symmetry_cell_setting monoclinic
_symmetry_space_group_name_Hall '-P 2ybc'
_symmetry_space_group_name_H-M 'P 1 21/c 1'
_cell_angle_alpha 90.00
_cell_angle_beta 94.09
_cell_angle_gamma 90.00
_cell_formula_units_Z 4
_cell_length_a 10.20970(10)
_cell_length_b 13.22630(10)
_cell_length_c 15.0706(2)
_cell_measurement_temperature 153(2)
_cell_volume 2029.91(4)
_diffrn_ambient_temperature 153(2)
_exptl_crystal_density_diffrn 1.547
_refine_ls_R_factor_obs 0.0254
_refine_ls_wR_factor_obs 0.0680
_cod_depositor_comments
;
The following automatic conversions were performed:
'_symmetry_cell_setting' value 'Monoclinic' changed to 'monoclinic'
according to '/home/saulius/struct/CIF-dictionaries/cif_core.dic'
dictionary named 'cif_core.dic' version 2.4.1 from 2010-06-29.

Automatic conversion script
Id: cif_fix_enum 1527 2010-12-29 10:47:43Z saulius 
;
_cod_original_sg_symbol_H-M 'P 21/c'
_cod_database_code 8101220

loop_
_symmetry_equiv_pos_as_xyz
'x, y, z'
'-x, y+1/2, -z+1/2'
'-x, -y, -z'
'x, -y-1/2, z-1/2'

loop_
_atom_site_aniso_label
_atom_site_aniso_U_11
_atom_site_aniso_U_22
_atom_site_aniso_U_33
_atom_site_aniso_U_23
_atom_site_aniso_U_13
_atom_site_aniso_U_12
Cu 0.01391(9) 0.02286(10) 0.01810(10) 0.00084(6) -0.00020(6) 0.00002(6)
Cl1 0.0311(2) 0.0241(2) 0.0302(2) -0.00555(15) -0.0054(2) 0.00685(15)
Cl2 0.0189(2) 0.0282(2) 0.0213(2) 0.00082(13) 0.00424(13) -0.00041(13)
N1 0.0153(6) 0.0208(6) 0.0200(6) -0.0040(5) 0.0016(4) -0.0014(4)
N2 0.0187(6) 0.0251(6) 0.0207(6) 0.0009(5) -0.0008(5) 0.0006(5)
N3 0.0160(6) 0.0231(6) 0.0199(6) 0.0001(5) 0.0004(5) 0.0003(5)
C1 0.0220(7) 0.0251(7) 0.0208(7) -0.0019(6) 0.0019(6) -0.0017(6)
C2 0.0301(8) 0.0281(8) 0.0255(8) -0.0005(6) 0.0056(6) -0.0079(7)
C3 0.0224(8) 0.0311(8) 0.0321(8) -0.0074(7) 0.0084(6) -0.0089(6)
C4 0.0168(7) 0.0271(8) 0.0263(7) -0.0101(6) 0.0033(6) -0.0026(6)
C5 0.0162(6) 0.0214(7) 0.0201(7) -0.0068(5) 0.0015(5) 0.0002(5)
C6 0.0142(7) 0.0380(9) 0.0357(9) -0.0138(7) 0.0002(6) -0.0022(6)
C7 0.0168(7) 0.0375(9) 0.0347(9) -0.0108(7) -0.0062(6) 0.0046(6)
C8 0.0207(7) 0.0306(8) 0.0256(8) -0.0059(6) -0.0039(6) 0.0051(6)
C9 0.0307(9) 0.0423(10) 0.0308(9) 0.0031(8) -0.0092(7) 0.0087(8)
C10 0.0396(11) 0.0455(11) 0.0319(9) 0.0157(8) -0.0037(8) 0.0033(8)
C11 0.0276(8) 0.0360(9) 0.0293(8) 0.0089(7) -0.0002(7) -0.0014(7)
C12 0.0169(7) 0.0240(7) 0.0208(7) -0.0052(6) -0.0009(5) 0.0020(5)
C13 0.0254(8) 0.0249(7) 0.0208(7) -0.0027(6) 0.0007(6) 0.0029(6)
C14 0.0326(9) 0.0313(9) 0.0189(7) -0.0027(6) -0.0028(6) 0.0024(7)
C15 0.0265(8) 0.0321(9) 0.0228(7) 0.0042(6) -0.0026(6) 0.0041(7)
C16 0.0230(7) 0.0254(8) 0.0251(7) 0.0019(6) 0.0027(6) 0.0047(6)
C17 0.0207(7) 0.0243(7) 0.0202(7) -0.0014(6) 0.0021(5) -0.0002(6)
N4 0.0149(11) 0.042(2) 0.054(2) -0.0104(13) 0.0101(11) -0.0106(11)
C18 0.0086(11) 0.0308(13) 0.0291(12) 0.0018(10) 0.0011(12) -0.0009(12)
C19 0.0091(11) 0.047(2) 0.039(2) -0.0104(13) -0.0045(12) 0.0015(13)
C20 0.041(2) 0.042(2) 0.032(2) -0.0116(13) -0.0226(14) 0.0182(15)
C21 0.052(2) 0.029(2) 0.031(2) -0.0063(13) 0.0025(15) -0.0031(14)
C22 0.086(4) 0.031(2) 0.057(3) -0.006(2) 0.025(2) -0.010(2)
N4' 0.0149(11) 0.042(2) 0.054(2) -0.0104(13) 0.0101(11) -0.0106(11)
C18' 0.0086(11) 0.0308(13) 0.0291(12) 0.0018(10) 0.0011(12) -0.0009(12)
C19' 0.0091(11) 0.047(2) 0.039(2) -0.0104(13) -0.0045(12) 0.0015(13)
C20' 0.041(2) 0.042(2) 0.032(2) -0.0116(13) -0.0226(14) 0.0182(15)
C21' 0.052(2) 0.029(2) 0.031(2) -0.0063(13) 0.0025(15) -0.0031(14)
C22' 0.086(4) 0.031(2) 0.057(3) -0.006(2) 0.025(2) -0.010(2)

loop_
_atom_site_label
_atom_site_type_symbol
_atom_site_fract_x
_atom_site_fract_y
_atom_site_fract_z
_atom_site_U_iso_or_equiv
_atom_site_thermal_displace_type
_atom_site_occupancy
_atom_site_calc_flag
_atom_site_refinement_flags
_atom_site_disorder_group
Cu Cu 0.25188(2) 0.185598(14) 0.075279(12) 0.01836(6) Uani 1 d . .
Cl1 Cl 0.21983(4) 0.34467(3) 0.14358(3) 0.02882(9) Uani 1 d . .
Cl2 Cl 0.39964(4) 0.16047(3) -0.03264(2) 0.02268(8) Uani 1 d . .
N1 N 0.09641(12) 0.08754(10) 0.11062(8) 0.0187(2) Uani 1 d . .
N2 N 0.11076(13) 0.22397(10) -0.01828(9) 0.0216(3) Uani 1 d . .
N3 N 0.37690(12) 0.13155(10) 0.17314(8) 0.0197(2) Uani 1 d . .
C1 C 0.0910(2) 0.01791(12) 0.17322(10) 0.0226(3) Uani 1 d . .
H1A H 0.1700(2) 0.00021(12) 0.20684(10) 0.027 Uiso 1 calc R .
C2 C -0.0254(2) -0.03106(13) 0.19239(11) 0.0277(3) Uani 1 d . .
H2A H -0.0246(2) -0.08078(13) 0.23792(11) 0.033 Uiso 1 calc R .
C3 C -0.1405(2) -0.00639(13) 0.14468(12) 0.0282(3) Uani 1 d . .
H3A H -0.2204(2) -0.03848(13) 0.15726(12) 0.034 Uiso 1 calc R .
C4 C -0.13931(15) 0.06677(12) 0.07706(11) 0.0233(3) Uani 1 d . .
C5 C -0.01744(14) 0.11126(11) 0.06219(10) 0.0193(3) Uani 1 d . .
C6 C -0.2539(2) 0.09795(14) 0.02323(12) 0.0294(4) Uani 1 d . .
H6A H -0.3368(2) 0.06960(14) 0.03394(12) 0.035 Uiso 1 calc R .
C7 C -0.2461(2) 0.16668(14) -0.04217(12) 0.0300(4) Uani 1 d . .
H7A H -0.3235(2) 0.18588(14) -0.07673(12) 0.036 Uiso 1 calc R .
C8 C -0.1228(2) 0.21141(13) -0.06060(11) 0.0259(3) Uani 1 d . .
C9 C -0.1068(2) 0.2820(2) -0.12849(12) 0.0351(4) Uani 1 d . .
H9A H -0.1803(2) 0.3029(2) -0.16628(12) 0.042 Uiso 1 calc R .
C10 C 0.0152(2) 0.3205(2) -0.13995(13) 0.0393(4) Uani 1 d . .
H10A H 0.0271(2) 0.3677(2) -0.18621(13) 0.047 Uiso 1 calc R .
C11 C 0.1230(2) 0.28996(14) -0.08307(12) 0.0310(4) Uani 1 d . .
H11A H 0.2071(2) 0.31756(14) -0.09140(12) 0.037 Uiso 1 calc R .
C12 C -0.00926(15) 0.18430(12) -0.00705(10) 0.0207(3) Uani 1 d . .
C13 C 0.3952(2) 0.17518(12) 0.25354(10) 0.0237(3) Uani 1 d . .
H13A H 0.3493(2) 0.23586(12) 0.26453(10) 0.028 Uiso 1 calc R .
C14 C 0.4787(2) 0.13492(13) 0.32108(11) 0.0278(3) Uani 1 d . .
H14A H 0.4902(2) 0.16803(13) 0.37703(11) 0.033 Uiso 1 calc R .
C15 C 0.5448(2) 0.04608(13) 0.30609(11) 0.0273(3) Uani 1 d . .
H15A H 0.6029(2) 0.01736(13) 0.35127(11) 0.033 Uiso 1 calc R .
C16 C 0.5245(2) -0.00032(13) 0.22360(11) 0.0244(3) Uani 1 d . .
H16A H 0.5673(2) -0.06217(13) 0.21180(11) 0.029 Uiso 1 calc R .
C17 C 0.44137(15) 0.04470(12) 0.15898(10) 0.0217(3) Uani 1 d . .
H17A H 0.42907(15) 0.01326(12) 0.10232(10) 0.026 Uiso 1 calc R .
N4 N 0.6234(3) 0.4190(3) 0.0473(3) 0.0368(7) Uani 0.596(7) d PG -1
C18 C 0.7515(3) 0.4497(3) 0.0363(2) 0.0228(5) Uani 0.596(7) d PG -1
H18 H 0.7679(5) 0.5014(4) -0.0052(3) 0.027 Uiso 0.596(7) calc PR -1
C19 C 0.8554(2) 0.4046(4) 0.0861(3) 0.0321(7) Uani 0.596(7) d PG -1
H19 H 0.9430(3) 0.4255(5) 0.0787(5) 0.039 Uiso 0.596(7) calc PR -1
C20 C 0.8313(3) 0.3289(4) 0.1468(3) 0.0397(9) Uani 0.596(7) d PG -1
H20 H 0.9024(4) 0.2981(5) 0.1809(5) 0.048 Uiso 0.596(7) calc PR -1
C21 C 0.7032(4) 0.2983(4) 0.1578(3) 0.0376(8) Uani 0.596(7) d PG -1
H21 H 0.6868(6) 0.2465(5) 0.1993(4) 0.045 Uiso 0.596(7) calc PR -1
C22 C 0.5993(3) 0.3433(3) 0.1080(3) 0.0572(13) Uani 0.596(7) d PG -1
H22 H 0.5117(3) 0.3224(4) 0.1154(4) 0.069 Uiso 0.596(7) calc PR -1
N4' N 0.6055(4) 0.3612(5) 0.0917(4) 0.0368(7) Uani 0.404(7) d PG -2
C18' C 0.6537(5) 0.4336(4) 0.0357(4) 0.0228(5) Uani 0.404(7) d PG -2
H18A H 0.5949(6) 0.4706(6) -0.0038(5) 0.027 Uiso 0.404(7) calc PR -2
C19' C 0.7879(5) 0.4520(5) 0.0375(4) 0.0321(7) Uani 0.404(7) d PG -2
H19A H 0.8209(7) 0.5015(7) -0.0008(6) 0.039 Uiso 0.404(7) calc PR -2
C20' C 0.8739(4) 0.3979(6) 0.0953(5) 0.0397(9) Uani 0.404(7) d PG -2
H20A H 0.9657(4) 0.4105(8) 0.0965(7) 0.048 Uiso 0.404(7) calc PR -2
C21' C 0.8257(5) 0.3255(6) 0.1513(6) 0.0376(8) Uani 0.404(7) d PG -2
H21A H 0.8845(7) 0.2885(9) 0.1908(7) 0.045 Uiso 0.404(7) calc PR -2
C22' C 0.6915(6) 0.3071(6) 0.1495(5) 0.0572(13) Uani 0.404(7) d PG -2
H22A H 0.6586(8) 0.2576(7) 0.1878(7) 0.069 Uiso 0.404(7) calc PR -2

loop_
_geom_bond_atom_site_label_1
_geom_bond_atom_site_label_2
_geom_bond_distance
_geom_bond_site_symmetry_2
_geom_bond_publ_flag
Cu N2 2.0079(13) . ?
Cu N3 2.0117(13) . ?
Cu N1 2.1461(12) . ?
Cu Cl2 2.3198(4) . ?
Cu Cl1 2.3751(4) . ?
N1 C1 1.322(2) . ?
N1 C5 1.364(2) . ?
N2 C11 1.322(2) . ?
N2 C12 1.355(2) . ?
N3 C13 1.343(2) . ?
N3 C17 1.348(2) . ?
C1 C2 1.402(2) . ?
C2 C3 1.373(2) . ?
C3 C4 1.406(2) . ?
C4 C5 1.409(2) . ?
C4 C6 1.436(2) . ?
C5 C12 1.429(2) . ?
C6 C7 1.347(3) . ?
C7 C8 1.436(2) . ?
C8 C9 1.403(3) . ?
C8 C12 1.411(2) . ?
C9 C10 1.368(3) . ?
C10 C11 1.405(3) . ?
C13 C14 1.386(2) . ?
C14 C15 1.382(2) . ?
C15 C16 1.389(2) . ?
C16 C17 1.381(2) . ?
N4 C18 1.39 . ?
N4 C22 1.39 . ?
C18 C19 1.39 . ?
C19 C20 1.39 . ?
C20 C21 1.39 . ?
C21 C22 1.39 . ?
N4' C18' 1.39 . ?
N4' C22' 1.39 . ?
C18' C19' 1.39 . ?
C19' C20' 1.39 . ?
C20' C21' 1.39 . ?
C21' C22' 1.39 . ?
